data_7211325
loop_
_publ_author_name
'Tong, Yu-Zhang'
'Wang, Qing-Lun'
'Su, Cheng-Yun'
'Ma, Yue'
'Ren, Shi'
'Xu, Gong-Feng'
'Yang, Guang-Ming'
'Cheng, Peng'
'Liao, Dai-Zheng'

_publ_section_title
;
 Nine cyanide-bridged bimetallic magnetic chains derived from
 octacyanomolybdate(v) and lanthanide(iii) building blocks
;
_journal_issue 46
_journal_name_full CrystEngComm
_journal_page_first 9906
_journal_paper_doi 10.1039/c3ce41048j
_journal_volume 15
_journal_year 2013
_chemical_formula_sum 'C26 H42 Mo N14 O6 Sm'
_chemical_formula_weight 893.04
_chemical_name_systematic
;
?
;
_space_group_IT_number 14
_symmetry_space_group_name_Hall '-P 2ybc'
_symmetry_space_group_name_H-M 'P 1 21/c 1'
_atom_sites_solution_hydrogens geom
_atom_sites_solution_primary direct
_atom_sites_solution_secondary difmap
_audit_creation_method SHELXL-97
_cell_angle_alpha 90.00
_cell_angle_beta 91.58(3)
_cell_angle_gamma 90.00
_cell_formula_units_Z 4
_cell_length_a 16.680(3)
_cell_length_b 11.190(2)
_cell_length_c 21.330(4)
_cell_measurement_temperature 293(2)
_cell_measurement_theta_max 25.01
_cell_measurement_theta_min 3.05
_cell_volume 3979.7(13)
_computing_structure_refinement 'SHELXL-97 (Sheldrick, 1997)'
_computing_structure_solution 'SHELXS-97 (Sheldrick, 1990)'
_diffrn_ambient_temperature 293(2)
_diffrn_measured_fraction_theta_full 0.962
_diffrn_measured_fraction_theta_max 0.962
_diffrn_radiation_monochromator graphite
_diffrn_radiation_source 'fine-focus sealed tube'
_diffrn_radiation_type MoK\a
_diffrn_radiation_wavelength 0.71073
_diffrn_reflns_av_R_equivalents 0.1523
_diffrn_reflns_av_sigmaI/netI 0.1204
_diffrn_reflns_limit_h_max 19
_diffrn_reflns_limit_h_min -19
_diffrn_reflns_limit_k_max 13
_diffrn_reflns_limit_k_min -13
_diffrn_reflns_limit_l_max 25
_diffrn_reflns_limit_l_min -25
_diffrn_reflns_number 24435
_diffrn_reflns_theta_full 25.01
_diffrn_reflns_theta_max 25.01
_diffrn_reflns_theta_min 3.05
_exptl_absorpt_coefficient_mu 1.829
_exptl_absorpt_correction_T_max 0.8104
_exptl_absorpt_correction_T_min 0.6891
_exptl_absorpt_correction_type multi-scan
_exptl_absorpt_process_details SADABS
_exptl_crystal_colour yellow
_exptl_crystal_density_diffrn 1.490
_exptl_crystal_density_meas ?
_exptl_crystal_density_method 'not measured'
_exptl_crystal_description block
_exptl_crystal_F_000 1791
_exptl_crystal_size_max 0.22
_exptl_crystal_size_mid 0.16
_exptl_crystal_size_min 0.12
_refine_diff_density_max 1.865
_refine_diff_density_min -1.447
_refine_diff_density_rms 0.186
_refine_ls_extinction_method none
_refine_ls_goodness_of_fit_ref 0.924
_refine_ls_hydrogen_treatment constr
_refine_ls_matrix_type full
_refine_ls_number_parameters 445
_refine_ls_number_reflns 6761
_refine_ls_number_restraints 140
_refine_ls_restrained_S_all 0.931
_refine_ls_R_factor_all 0.1047
_refine_ls_R_factor_gt 0.0834
_refine_ls_shift/su_max 0.062
_refine_ls_shift/su_mean 0.002
_refine_ls_structure_factor_coef Fsqd
_refine_ls_weighting_details 'calc w=1/[\s^2^(Fo^2^)+(0.1299P)^2^+25.8794P] where P=(Fo^2^+2Fc^2^)/3'
_refine_ls_weighting_scheme calc
_refine_ls_wR_factor_gt 0.2163
_refine_ls_wR_factor_ref 0.2410
_reflns_number_gt 5092
_reflns_number_total 6761
_reflns_threshold_expression >2sigma(I)
_cod_data_source_file c3ce41048j.txt
_cod_data_source_block shelx-Sm
_cod_depositor_comments
;
The following automatic conversions were performed:

'_exptl_crystal_density_meas' value 'none' was changed to '?' - the
value is perceived as not measured.

Automatic conversion script
Id: cif_fix_values 3008 2015-01-20 13:52:24Z robertas 
;
_cod_original_sg_symbol_H-M P21/c
_cod_database_code 7211325

loop_
_symmetry_equiv_pos_as_xyz
'x, y, z'
'-x, y+1/2, -z+1/2'
'-x, -y, -z'
'x, -y-1/2, z-1/2'

loop_
_atom_site_label
_atom_site_type_symbol
_atom_site_fract_x
_atom_site_fract_y
_atom_site_fract_z
_atom_site_U_iso_or_equiv
_atom_site_adp_type
_atom_site_occupancy
_atom_site_symmetry_multiplicity
_atom_site_calc_flag
_atom_site_refinement_flags
C1 C 0.2418(7) -0.0865(9) 0.3322(5) 0.055(3) Uani 1 1 d .
C2 C 0.3598(9) -0.1910(13) 0.3976(7) 0.078(4) Uani 1 1 d .
C3 C 0.2043(11) -0.1720(12) 0.4386(7) 0.082(4) Uani 1 1 d .
C4 C 0.2955(9) -0.3841(12) 0.4385(6) 0.073(4) Uani 1 1 d .
C5 C 0.1403(9) -0.3581(13) 0.3923(6) 0.074(4) Uani 1 1 d .
C6 C 0.2578(6) -0.4586(9) 0.3270(5) 0.045(2) Uani 1 1 d .
C7 C 0.1685(9) -0.2700(11) 0.2808(7) 0.063(3) Uani 1 1 d .
C8 C 0.3326(8) -0.2688(11) 0.2826(6) 0.060(3) Uani 1 1 d .
C9 C 0.2140(10) 0.0082(14) 0.1717(7) 0.085(3) Uani 1 1 d U
H9 H 0.2473 -0.0383 0.1975 0.101 Uiso 1 1 calc R
C10 C 0.4140(7) 0.0575(11) 0.2558(6) 0.061(3) Uani 1 1 d .
H10 H 0.4086 0.0346 0.2973 0.073 Uiso 1 1 calc R
C11 C 0.3746(8) 0.2867(11) 0.4002(6) 0.065(3) Uani 1 1 d .
H11 H 0.3410 0.3475 0.4135 0.078 Uiso 1 1 calc R
C12 C 0.5014(11) 0.171(2) 0.4088(11) 0.140(9) Uani 1 1 d .
H12A H 0.4708 0.1049 0.3924 0.210 Uiso 1 1 calc R
H12C H 0.5352 0.1444 0.4431 0.210 Uiso 1 1 calc R
H12B H 0.5339 0.2035 0.3765 0.210 Uiso 1 1 calc R
C13 C 0.4685(14) 0.3427(19) 0.4851(10) 0.131(8) Uani 1 1 d .
H13A H 0.4217 0.3788 0.5022 0.197 Uiso 1 1 calc R
H13B H 0.5042 0.4041 0.4714 0.197 Uiso 1 1 calc R
H13C H 0.4952 0.2949 0.5167 0.197 Uiso 1 1 calc R
C14 C 0.3380(16) 0.410(2) 0.0340(10) 0.141(7) Uani 1 1 d U
H14C H 0.3798 0.4674 0.0269 0.212 Uiso 1 1 calc R
H14A H 0.2954 0.4216 0.0035 0.212 Uiso 1 1 calc R
H14B H 0.3592 0.3310 0.0304 0.212 Uiso 1 1 calc R
C15 C 0.2831(15) 0.5405(19) 0.1140(9) 0.120(6) Uani 1 1 d U
H15B H 0.2936 0.5520 0.1581 0.180 Uiso 1 1 calc R
H15A H 0.2267 0.5496 0.1050 0.180 Uiso 1 1 calc R
H15C H 0.3124 0.5988 0.0908 0.180 Uiso 1 1 calc R
C16 C 0.3041(11) 0.3300(14) 0.1377(8) 0.092(5) Uani 1 1 d .
H16 H 0.3166 0.2541 0.1233 0.111 Uiso 1 1 calc R
C17 C 0.1491(15) 0.034(2) 0.0721(10) 0.139(7) Uani 1 1 d U
H17A H 0.1037 -0.0083 0.0549 0.208 Uiso 1 1 calc R
H17C H 0.1857 0.0520 0.0393 0.208 Uiso 1 1 calc R
H17B H 0.1314 0.1077 0.0906 0.208 Uiso 1 1 calc R
C18 C 0.2192(14) -0.1682(18) 0.1052(9) 0.115(5) Uani 1 1 d U
H18C H 0.2664 -0.1871 0.1300 0.173 Uiso 1 1 calc R
H18A H 0.2313 -0.1722 0.0615 0.173 Uiso 1 1 calc R
H18B H 0.1776 -0.2245 0.1140 0.173 Uiso 1 1 calc R
C19 C 0.4920(12) 0.056(2) 0.1611(8) 0.111(6) Uani 1 1 d .
H19B H 0.5152 -0.0080 0.1375 0.166 Uiso 1 1 calc R
H19C H 0.5289 0.1215 0.1637 0.166 Uiso 1 1 calc R
H19A H 0.4430 0.0814 0.1406 0.166 Uiso 1 1 calc R
C20 C 0.5315(8) -0.0667(15) 0.2587(8) 0.089(5) Uani 1 1 d .
H20B H 0.5127 -0.0823 0.3000 0.134 Uiso 1 1 calc R
H20C H 0.5833 -0.0293 0.2617 0.134 Uiso 1 1 calc R
H20A H 0.5357 -0.1407 0.2362 0.134 Uiso 1 1 calc R
C21 C 0.0874(11) 0.3943(18) 0.2496(12) 0.128(8) Uani 1 1 d .
H21 H 0.1003 0.4382 0.2855 0.153 Uiso 1 1 calc R
C22 C 0.013(2) 0.406(5) 0.1535(9) 0.30(3) Uani 1 1 d D
H22A H 0.0502 0.3460 0.1407 0.454 Uiso 1 1 calc R
H22C H 0.0169 0.4747 0.1270 0.454 Uiso 1 1 calc R
H22B H -0.0407 0.3742 0.1501 0.454 Uiso 1 1 calc R
C23 C 0.1410(14) 0.186(2) 0.4075(11) 0.124(4) Uani 1 1 d U
H23 H 0.1599 0.1097 0.4161 0.148 Uiso 1 1 calc R
C24 C -0.0164(17) 0.536(3) 0.2420(15) 0.182(14) Uani 1 1 d .
H24B H -0.0299 0.5189 0.2845 0.273 Uiso 1 1 calc R
H24A H -0.0647 0.5448 0.2168 0.273 Uiso 1 1 calc R
H24C H 0.0140 0.6087 0.2407 0.273 Uiso 1 1 calc R
C25 C 0.066(2) 0.137(3) 0.4919(13) 0.183(9) Uani 1 1 d DU
H25C H 0.0938 0.1544 0.5309 0.275 Uiso 1 1 calc R
H25A H 0.0818 0.0597 0.4773 0.275 Uiso 1 1 calc R
H25B H 0.0093 0.1382 0.4981 0.275 Uiso 1 1 calc R
C26 C 0.017(2) 0.319(3) 0.4374(17) 0.202(9) Uani 1 1 d U
H26A H -0.0292 0.2810 0.4188 0.303 Uiso 1 1 calc R
H26B H 0.0342 0.3827 0.4105 0.303 Uiso 1 1 calc R
H26C H 0.0038 0.3518 0.4775 0.303 Uiso 1 1 calc R
Mo1 Mo 0.24960(6) -0.27335(7) 0.36135(4) 0.0451(3) Uani 1 1 d .
N1 N 0.2383(6) 0.0139(8) 0.3159(4) 0.052(2) Uani 1 1 d .
N2 N 0.1733(11) -0.1164(14) 0.4796(6) 0.108(5) Uani 1 1 d .
N3 N 0.4173(10) -0.1433(16) 0.4135(8) 0.117(5) Uani 1 1 d .
N4 N 0.3179(10) -0.4433(12) 0.4778(6) 0.100(5) Uani 1 1 d .
N5 N 0.0792(9) -0.4016(16) 0.4077(7) 0.113(5) Uani 1 1 d .
N6 N 0.2602(6) -0.5562(8) 0.3119(5) 0.058(2) Uani 1 1 d .
N7 N 0.3731(10) -0.2673(12) 0.2387(7) 0.092(4) Uani 1 1 d .
N8 N 0.1255(9) -0.2664(13) 0.2378(7) 0.096(4) Uani 1 1 d .
N9 N 0.4447(7) 0.2669(11) 0.4316(6) 0.077(3) Uani 1 1 d .
N10 N 0.1907(9) -0.0408(13) 0.1213(6) 0.097(3) Uani 1 1 d U
N11 N 0.0862(14) 0.2262(19) 0.4461(10) 0.138(5) Uani 1 1 d DU
N12 N 0.0305(7) 0.4395(13) 0.2178(7) 0.095(4) Uani 1 1 d D
N13 N 0.3071(9) 0.4274(13) 0.0971(6) 0.091(3) Uani 1 1 d U
N14 N 0.4748(8) 0.0129(11) 0.2252(6) 0.080(3) Uani 1 1 d .
O1 O 0.3635(5) 0.1278(9) 0.2331(4) 0.072(2) Uani 1 1 d .
O2 O 0.1994(6) 0.1079(8) 0.1918(4) 0.078(2) Uani 1 1 d U
O3 O 0.2850(7) 0.3436(8) 0.1926(4) 0.078(3) Uani 1 1 d .
O4 O 0.1274(7) 0.3100(11) 0.2443(7) 0.116(5) Uani 1 1 d .
O5 O 0.1686(7) 0.2324(10) 0.3650(6) 0.090(3) Uani 1 1 d U
O6 O 0.3539(5) 0.2256(7) 0.3540(5) 0.067(2) Uani 1 1 d .
Sm1 Sm 0.24910(3) 0.22528(4) 0.27689(2) 0.0366(2) Uani 1 1 d .

loop_
_atom_site_aniso_label
_atom_site_aniso_U_11
_atom_site_aniso_U_22
_atom_site_aniso_U_33
_atom_site_aniso_U_23
_atom_site_aniso_U_13
_atom_site_aniso_U_12
C1 0.066(7) 0.025(5) 0.074(7) -0.006(5) -0.002(5) -0.003(5)
C2 0.080(9) 0.065(8) 0.087(9) -0.004(7) -0.035(8) -0.008(7)
C3 0.122(13) 0.044(7) 0.080(9) 0.009(7) 0.016(8) 0.001(8)
C4 0.098(11) 0.055(8) 0.065(7) 0.004(6) -0.008(7) 0.014(7)
C5 0.082(10) 0.064(8) 0.077(8) -0.004(6) 0.025(7) 0.004(7)
C6 0.054(6) 0.024(5) 0.058(6) 0.001(4) -0.006(5) 0.001(4)
C7 0.065(8) 0.047(7) 0.077(8) -0.002(6) -0.014(6) 0.002(6)
C8 0.060(7) 0.054(7) 0.065(7) -0.006(5) 0.009(6) -0.005(6)
C9 0.099(6) 0.069(5) 0.085(5) -0.014(5) -0.009(5) 0.004(5)
C10 0.046(6) 0.048(7) 0.091(8) -0.008(6) 0.018(6) 0.010(5)
C11 0.072(8) 0.048(7) 0.075(8) 0.002(6) -0.015(6) -0.004(6)
C12 0.070(11) 0.18(2) 0.163(19) -0.022(18) -0.060(12) 0.032(13)
C13 0.159(19) 0.104(14) 0.125(14) -0.023(12) -0.089(14) -0.003(13)
C14 0.161(13) 0.136(12) 0.128(11) 0.007(11) 0.025(11) 0.007(11)
C15 0.147(12) 0.101(11) 0.112(10) 0.008(9) 0.012(10) -0.003(10)
C16 0.128(14) 0.055(9) 0.094(11) -0.007(8) 0.010(9) 0.028(9)
C17 0.144(12) 0.143(12) 0.128(11) -0.018(11) -0.019(10) 0.002(11)
C18 0.151(12) 0.091(10) 0.104(10) 0.001(9) 0.007(9) 0.002(10)
C19 0.103(14) 0.140(17) 0.092(11) -0.006(11) 0.039(10) 0.010(12)
C20 0.047(7) 0.077(10) 0.144(14) 0.010(9) 0.006(8) 0.008(7)
C21 0.077(12) 0.093(14) 0.21(2) 0.027(14) -0.033(13) 0.018(11)
C22 0.20(4) 0.60(10) 0.104(19) 0.05(4) -0.03(2) 0.00(5)
C23 0.127(7) 0.118(7) 0.128(7) -0.002(6) 0.032(6) 0.005(6)
C24 0.14(2) 0.14(2) 0.27(4) -0.10(3) 0.02(2) 0.014(18)
C25 0.189(14) 0.171(14) 0.190(14) 0.018(13) 0.005(13) -0.015(13)
C26 0.189(15) 0.197(15) 0.220(15) 0.007(13) 0.005(13) 0.001(13)
Mo1 0.0648(6) 0.0265(5) 0.0437(5) 0.0003(3) -0.0034(4) 0.0005(4)
N1 0.060(6) 0.036(5) 0.060(5) -0.005(4) -0.007(4) 0.005(4)
N2 0.146(14) 0.101(11) 0.080(8) -0.026(8) 0.023(8) 0.020(10)
N3 0.104(11) 0.116(12) 0.128(12) 0.023(10) -0.055(9) -0.015(10)
N4 0.144(14) 0.076(9) 0.080(8) 0.021(7) -0.016(8) 0.033(9)
N5 0.088(10) 0.127(14) 0.125(11) 0.002(10) 0.041(9) -0.020(9)
N6 0.060(6) 0.033(5) 0.080(6) 0.003(4) -0.007(5) 0.000(4)
N7 0.107(11) 0.068(8) 0.101(10) -0.001(7) 0.005(9) -0.016(7)
N8 0.104(10) 0.101(10) 0.080(8) 0.018(7) -0.033(8) -0.035(8)
N9 0.068(7) 0.072(7) 0.090(8) -0.002(6) -0.037(6) -0.001(6)
N10 0.111(6) 0.089(6) 0.090(6) -0.019(5) -0.012(5) 0.004(5)
N11 0.138(7) 0.138(7) 0.140(7) 0.003(6) 0.035(6) 0.010(6)
N12 0.037(6) 0.101(10) 0.147(12) 0.020(9) -0.030(7) 0.009(6)
N13 0.105(7) 0.084(7) 0.085(6) 0.007(5) 0.009(5) 0.006(6)
N14 0.076(8) 0.062(7) 0.102(8) -0.009(6) 0.008(6) 0.007(6)
O1 0.051(5) 0.085(6) 0.081(5) 0.010(5) 0.012(4) 0.015(5)
O2 0.090(5) 0.061(5) 0.082(5) -0.021(4) -0.022(4) 0.009(4)
O3 0.115(8) 0.057(6) 0.062(5) 0.004(4) 0.013(5) -0.004(5)
O4 0.078(7) 0.084(8) 0.183(13) -0.042(8) -0.050(8) 0.037(7)
O5 0.099(6) 0.075(5) 0.100(6) -0.002(4) 0.051(5) -0.002(5)
O6 0.062(5) 0.053(5) 0.086(6) -0.011(4) -0.028(4) 0.002(4)
Sm1 0.0390(3) 0.0222(3) 0.0484(3) -0.00045(17) -0.0027(2) 0.00245(17)

loop_
_atom_type_symbol
_atom_type_description
_atom_type_scat_dispersion_real
_atom_type_scat_dispersion_imag
_atom_type_scat_source
C C 0.0033 0.0016 'International Tables Vol C Tables 4.2.6.8 and 6.1.1.4'
H H 0.0000 0.0000 'International Tables Vol C Tables 4.2.6.8 and 6.1.1.4'
Mo Mo -1.6832 0.6857 'International Tables Vol C Tables 4.2.6.8 and 6.1.1.4'
N N 0.0061 0.0033 'International Tables Vol C Tables 4.2.6.8 and 6.1.1.4'
O O 0.0106 0.0060 'International Tables Vol C Tables 4.2.6.8 and 6.1.1.4'
Sm Sm -0.1638 3.4418 'International Tables Vol C Tables 4.2.6.8 and 6.1.1.4'

loop_
_geom_angle_atom_site_label_1
_geom_angle_atom_site_label_2
_geom_angle_atom_site_label_3
_geom_angle
_geom_angle_site_symmetry_3
N1 C1 Mo1 179.2(11) .
N3 C2 Mo1 175.9(15) .
N2 C3 Mo1 175.0(16) .
N4 C4 Mo1 178.3(15) .
N5 C5 Mo1 177.6(15) .
N6 C6 Mo1 176.6(10) .
N8 C7 Mo1 178.9(12) .
N7 C8 Mo1 176.3(13) .
O2 C9 N10 129.5(16) .
O2 C9 H9 115.2 .
N10 C9 H9 115.2 .
O1 C10 N14 124.8(13) .
O1 C10 H10 117.6 .
N14 C10 H10 117.6 .
O6 C11 N9 121.5(13) .
O6 C11 H11 119.2 .
N9 C11 H11 119.2 .
N9 C12 H12A 109.5 .
N9 C12 H12C 109.5 .
H12A C12 H12C 109.5 .
N9 C12 H12B 109.5 .
H12A C12 H12B 109.5 .
H12C C12 H12B 109.5 .
N9 C13 H13A 109.5 .
N9 C13 H13B 109.5 .
H13A C13 H13B 109.5 .
N9 C13 H13C 109.5 .
H13A C13 H13C 109.5 .
H13B C13 H13C 109.5 .
N13 C14 H14C 109.5 .
N13 C14 H14A 109.5 .
H14C C14 H14A 109.5 .
N13 C14 H14B 109.5 .
H14C C14 H14B 109.5 .
H14A C14 H14B 109.5 .
N13 C15 H15B 109.5 .
N13 C15 H15A 109.5 .
H15B C15 H15A 109.5 .
N13 C15 H15C 109.5 .
H15B C15 H15C 109.5 .
H15A C15 H15C 109.5 .
O3 C16 N13 120.6(13) .
O3 C16 H16 119.7 .
N13 C16 H16 119.7 .
N10 C17 H17A 109.5 .
N10 C17 H17C 109.5 .
H17A C17 H17C 109.5 .
N10 C17 H17B 109.5 .
H17A C17 H17B 109.5 .
H17C C17 H17B 109.5 .
N10 C18 H18C 109.5 .
N10 C18 H18A 109.5 .
H18C C18 H18A 109.5 .
N10 C18 H18B 109.5 .
H18C C18 H18B 109.5 .
H18A C18 H18B 109.5 .
N14 C19 H19B 109.5 .
N14 C19 H19C 109.5 .
H19B C19 H19C 109.5 .
N14 C19 H19A 109.5 .
H19B C19 H19A 109.5 .
H19C C19 H19A 109.5 .
N14 C20 H20B 109.5 .
N14 C20 H20C 109.5 .
H20B C20 H20C 109.5 .
N14 C20 H20A 109.5 .
H20B C20 H20A 109.5 .
H20C C20 H20A 109.5 .
O4 C21 N12 134(3) .
O4 C21 H21 112.8 .
N12 C21 H21 112.8 .
N12 C22 H22A 109.5 .
N12 C22 H22C 109.5 .
H22A C22 H22C 109.5 .
N12 C22 H22B 109.5 .
H22A C22 H22B 109.5 .
H22C C22 H22B 109.5 .
O5 C23 N11 130(2) .
O5 C23 H23 115.2 .
N11 C23 H23 115.2 .
N12 C24 H24B 109.5 .
N12 C24 H24A 109.5 .
H24B C24 H24A 109.5 .
N12 C24 H24C 109.5 .
H24B C24 H24C 109.5 .
H24A C24 H24C 109.5 .
N11 C25 H25C 109.5 .
N11 C25 H25A 109.5 .
H25C C25 H25A 109.5 .
N11 C25 H25B 109.5 .
H25C C25 H25B 109.5 .
H25A C25 H25B 109.5 .
N11 C26 H26A 109.5 .
N11 C26 H26B 109.5 .
H26A C26 H26B 109.5 .
N11 C26 H26C 109.5 .
H26A C26 H26C 109.5 .
H26B C26 H26C 109.5 .
C3 Mo1 C7 112.0(6) .
C3 Mo1 C5 71.5(6) .
C7 Mo1 C5 74.7(6) .
C3 Mo1 C2 79.4(7) .
C7 Mo1 C2 141.2(6) .
C5 Mo1 C2 141.6(6) .
C3 Mo1 C4 81.1(5) .
C7 Mo1 C4 144.1(5) .
C5 Mo1 C4 78.7(6) .
C2 Mo1 C4 72.4(6) .
C3 Mo1 C1 72.3(5) .
C7 Mo1 C1 74.1(4) .
C5 Mo1 C1 117.4(5) .
C2 Mo1 C1 74.9(5) .
C4 Mo1 C1 140.9(5) .
C3 Mo1 C6 140.9(5) .
C7 Mo1 C6 78.1(4) .
C5 Mo1 C6 75.6(5) .
C2 Mo1 C6 117.2(5) .
C4 Mo1 C6 72.1(4) .
C1 Mo1 C6 144.0(4) .
C3 Mo1 C8 144.2(5) .
C7 Mo1 C8 77.7(6) .
C5 Mo1 C8 142.2(5) .
C2 Mo1 C8 73.7(6) .
C4 Mo1 C8 111.9(5) .
C1 Mo1 C8 78.2(5) .
C6 Mo1 C8 73.9(4) .
C1 N1 Sm1 172.7(9) .
C6 N6 Sm1 173.8(9) 1_545
C11 N9 C13 120.2(14) .
C11 N9 C12 119.6(12) .
C13 N9 C12 120.0(14) .
C9 N10 C17 118.6(16) .
C9 N10 C18 120.2(16) .
C17 N10 C18 120.1(15) .
C23 N11 C25 111(2) .
C23 N11 C26 132(2) .
C25 N11 C26 111(2) .
C21 N12 C24 121(2) .
C21 N12 C22 123(2) .
C24 N12 C22 116(2) .
C15 N13 C16 122.6(14) .
C15 N13 C14 118.2(17) .
C16 N13 C14 119.2(16) .
C10 N14 C20 118.9(14) .
C10 N14 C19 120.2(13) .
C20 N14 C19 120.3(14) .
C10 O1 Sm1 132.2(8) .
C9 O2 Sm1 134.8(10) .
C16 O3 Sm1 138.1(10) .
C21 O4 Sm1 143.1(14) .
C23 O5 Sm1 150.3(15) .
C11 O6 Sm1 137.5(9) .
O3 Sm1 O4 77.2(5) .
O3 Sm1 O5 140.1(4) .
O4 Sm1 O5 73.2(5) .
O3 Sm1 O6 109.6(4) .
O4 Sm1 O6 145.8(4) .
O5 Sm1 O6 82.6(4) .
O3 Sm1 O2 79.3(4) .
O4 Sm1 O2 73.4(4) .
O5 Sm1 O2 115.9(4) .
O6 Sm1 O2 140.2(3) .
O3 Sm1 O1 74.6(3) .
O4 Sm1 O1 139.6(4) .
O5 Sm1 O1 143.6(4) .
O6 Sm1 O1 72.1(3) .
O2 Sm1 O1 73.5(3) .
O3 Sm1 N1 144.4(3) .
O4 Sm1 N1 114.3(4) .
O5 Sm1 N1 73.7(3) .
O6 Sm1 N1 80.2(3) .
O2 Sm1 N1 72.9(3) .
O1 Sm1 N1 76.5(3) .
O3 Sm1 N6 70.3(3) 1_565
O4 Sm1 N6 75.7(4) 1_565
O5 Sm1 N6 76.8(4) 1_565
O6 Sm1 N6 75.5(3) 1_565
O2 Sm1 N6 140.6(3) 1_565
O1 Sm1 N6 119.6(3) 1_565
N1 Sm1 N6 143.8(3) 1_565

loop_
_geom_bond_atom_site_label_1
_geom_bond_atom_site_label_2
_geom_bond_distance
_geom_bond_site_symmetry_2
C1 N1 1.177(14) .
C1 Mo1 2.184(11) .
C2 N3 1.142(19) .
C2 Mo1 2.178(14) .
C3 N2 1.202(18) .
C3 Mo1 2.154(15) .
C4 N4 1.125(16) .
C4 Mo1 2.181(13) .
C5 N5 1.184(18) .
C5 Mo1 2.173(15) .
C6 N6 1.140(13) .
C6 Mo1 2.204(10) .
C7 N8 1.149(18) .
C7 Mo1 2.158(13) .
C8 N7 1.169(19) .
C8 Mo1 2.207(13) .
C9 O2 1.221(17) .
C9 N10 1.260(18) .
C9 H9 0.9300 .
C10 O1 1.242(15) .
C10 N14 1.319(16) .
C10 H10 0.9300 .
C11 O6 1.240(15) .
C11 N9 1.351(17) .
C11 H11 0.9300 .
C12 N9 1.52(2) .
C12 H12A 0.9600 .
C12 H12C 0.9600 .
C12 H12B 0.9600 .
C13 N9 1.468(19) .
C13 H13A 0.9600 .
C13 H13B 0.9600 .
C13 H13C 0.9600 .
C14 N13 1.47(2) .
C14 H14C 0.9600 .
C14 H14A 0.9600 .
C14 H14B 0.9600 .
C15 N13 1.38(2) .
C15 H15B 0.9600 .
C15 H15A 0.9600 .
C15 H15C 0.9600 .
C16 O3 1.230(17) .
C16 N13 1.39(2) .
C16 H16 0.9300 .
C17 N10 1.50(3) .
C17 H17A 0.9600 .
C17 H17C 0.9600 .
C17 H17B 0.9600 .
C18 N10 1.54(2) .
C18 H18C 0.9600 .
C18 H18A 0.9600 .
C18 H18B 0.9600 .
C19 N14 1.48(2) .
C19 H19B 0.9600 .
C19 H19C 0.9600 .
C19 H19A 0.9600 .
C20 N14 1.47(2) .
C20 H20B 0.9600 .
C20 H20C 0.9600 .
C20 H20A 0.9600 .
C21 O4 1.16(2) .
C21 N12 1.26(2) .
C21 H21 0.9300 .
C22 N12 1.444(10) .
C22 H22A 0.9601 .
C22 H22C 0.9601 .
C22 H22B 0.9601 .
C23 O5 1.15(2) .
C23 N11 1.32(3) .
C23 H23 0.9300 .
C24 N12 1.44(3) .
C24 H24B 0.9600 .
C24 H24A 0.9600 .
C24 H24C 0.9600 .
C25 N11 1.441(10) .
C25 H25C 0.9600 .
C25 H25A 0.9600 .
C25 H25B 0.9600 .
C26 N11 1.56(4) .
C26 H26A 0.9600 .
C26 H26B 0.9600 .
C26 H26C 0.9600 .
N1 Sm1 2.515(9) .
N6 Sm1 2.562(9) 1_545
O1 Sm1 2.408(8) .
O2 Sm1 2.372(8) .
O3 Sm1 2.325(9) .
O4 Sm1 2.328(10) .
O5 Sm1 2.340(10) .
O6 Sm1 2.367(8) .
Sm1 N6 2.562(9) 1_565

loop_
_geom_torsion_atom_site_label_1
_geom_torsion_atom_site_label_2
_geom_torsion_atom_site_label_3
_geom_torsion_atom_site_label_4
_geom_torsion
_geom_torsion_site_symmetry_4
N2 C3 Mo1 C7 21(14) .
N2 C3 Mo1 C5 -44(14) .
N2 C3 Mo1 C2 162(14) .
N2 C3 Mo1 C4 -124(14) .
N2 C3 Mo1 C1 85(14) .
N2 C3 Mo1 C6 -78(14) .
N2 C3 Mo1 C8 120(14) .
N8 C7 Mo1 C3 65(82) .
N8 C7 Mo1 C5 127(82) .
N8 C7 Mo1 C2 -36(82) .
N8 C7 Mo1 C4 171(100) .
N8 C7 Mo1 C1 2(82) .
N8 C7 Mo1 C6 -155(82) .
N8 C7 Mo1 C8 -79(82) .
N5 C5 Mo1 C3 86(34) .
N5 C5 Mo1 C7 -34(34) .
N5 C5 Mo1 C2 129(33) .
N5 C5 Mo1 C4 171(34) .
N5 C5 Mo1 C1 29(34) .
N5 C5 Mo1 C6 -115(34) .
N5 C5 Mo1 C8 -78(34) .
N3 C2 Mo1 C3 -106(24) .
N3 C2 Mo1 C7 6(24) .
N3 C2 Mo1 C5 -147(23) .
N3 C2 Mo1 C4 170(24) .
N3 C2 Mo1 C1 -32(24) .
N3 C2 Mo1 C6 112(24) .
N3 C2 Mo1 C8 50(24) .
N4 C4 Mo1 C3 111(52) .
N4 C4 Mo1 C7 -4(52) .
N4 C4 Mo1 C5 38(52) .
N4 C4 Mo1 C2 -167(52) .
N4 C4 Mo1 C1 158(52) .
N4 C4 Mo1 C6 -40(52) .
N4 C4 Mo1 C8 -104(52) .
N1 C1 Mo1 C3 156(89) .
N1 C1 Mo1 C7 -84(89) .
N1 C1 Mo1 C5 -147(89) .
N1 C1 Mo1 C2 72(89) .
N1 C1 Mo1 C4 107(89) .
N1 C1 Mo1 C6 -43(89) .
N1 C1 Mo1 C8 -4(89) .
N6 C6 Mo1 C3 -3(16) .
N6 C6 Mo1 C7 -113(16) .
N6 C6 Mo1 C5 -36(16) .
N6 C6 Mo1 C2 105(16) .
N6 C6 Mo1 C4 47(16) .
N6 C6 Mo1 C1 -153(16) .
N6 C6 Mo1 C8 167(16) .
N7 C8 Mo1 C3 -118(19) .
N7 C8 Mo1 C7 -8(19) .
N7 C8 Mo1 C5 36(19) .
N7 C8 Mo1 C2 -161(19) .
N7 C8 Mo1 C4 136(19) .
N7 C8 Mo1 C1 -84(19) .
N7 C8 Mo1 C6 73(19) .
Mo1 C1 N1 Sm1 -26(94) .
Mo1 C6 N6 Sm1 67(21) 1_545
O6 C11 N9 C13 178.4(16) .
O6 C11 N9 C12 2(2) .
O2 C9 N10 C17 11(3) .
O2 C9 N10 C18 178.5(18) .
O5 C23 N11 C25 178(3) .
O5 C23 N11 C26 27(5) .
O4 C21 N12 C24 170(3) .
O4 C21 N12 C22 -16(4) .
O3 C16 N13 C15 -5(3) .
O3 C16 N13 C14 173.7(18) .
O1 C10 N14 C20 178.1(14) .
O1 C10 N14 C19 7(2) .
N14 C10 O1 Sm1 -178.9(10) .
N10 C9 O2 Sm1 -170.4(14) .
N13 C16 O3 Sm1 167.7(11) .
N12 C21 O4 Sm1 160.1(18) .
N11 C23 O5 Sm1 -171.8(19) .
N9 C11 O6 Sm1 -173.6(10) .
C16 O3 Sm1 O4 -105.9(18) .
C16 O3 Sm1 O5 -148.7(16) .
C16 O3 Sm1 O6 109.0(17) .
C16 O3 Sm1 O2 -30.7(17) .
C16 O3 Sm1 O1 44.9(17) .
C16 O3 Sm1 N1 8(2) .
C16 O3 Sm1 N6 174.9(18) 1_565
C21 O4 Sm1 O3 -85(3) .
C21 O4 Sm1 O5 68(3) .
C21 O4 Sm1 O6 21(3) .
C21 O4 Sm1 O2 -168(3) .
C21 O4 Sm1 O1 -132(3) .
C21 O4 Sm1 N1 130(3) .
C21 O4 Sm1 N6 -13(3) 1_565
C23 O5 Sm1 O3 174(3) .
C23 O5 Sm1 O4 130(3) .
C23 O5 Sm1 O6 -75(3) .
C23 O5 Sm1 O2 68(3) .
C23 O5 Sm1 O1 -29(4) .
C23 O5 Sm1 N1 7(3) .
C23 O5 Sm1 N6 -151(3) 1_565
C11 O6 Sm1 O3 88.4(14) .
C11 O6 Sm1 O4 -7.7(18) .
C11 O6 Sm1 O5 -52.5(14) .
C11 O6 Sm1 O2 -174.7(12) .
C11 O6 Sm1 O1 154.0(14) .
C11 O6 Sm1 N1 -127.1(14) .
C11 O6 Sm1 N6 25.8(14) 1_565
C9 O2 Sm1 O3 117.4(16) .
C9 O2 Sm1 O4 -162.9(16) .
C9 O2 Sm1 O5 -101.6(15) .
C9 O2 Sm1 O6 9.5(18) .
C9 O2 Sm1 O1 40.5(15) .
C9 O2 Sm1 N1 -40.1(15) .
C9 O2 Sm1 N6 157.3(14) 1_565
C10 O1 Sm1 O3 156.6(12) .
C10 O1 Sm1 O4 -156.3(11) .
C10 O1 Sm1 O5 -8.7(15) .
C10 O1 Sm1 O6 39.5(11) .
C10 O1 Sm1 O2 -120.2(12) .
C10 O1 Sm1 N1 -44.4(12) .
C10 O1 Sm1 N6 100.4(12) 1_565
C1 N1 Sm1 O3 51(7) .
C1 N1 Sm1 O4 153(7) .
C1 N1 Sm1 O5 -144(7) .
C1 N1 Sm1 O6 -59(7) .
C1 N1 Sm1 O2 91(7) .
C1 N1 Sm1 O1 14(7) .
C1 N1 Sm1 N6 -108(7) 1_565
